data_4309709
loop_
_publ_author_name
'Christina Y. Tang'
'Anthony J. Downs'
'Tim M. Greene'
'Sarah Marchant'
'Simon Parsons'

_publ_contact_author_email S.Parsons@ed.ac.uk
_publ_contact_author_name 'Simon Parsons'
_publ_section_title
;
Decomposition of Monochlorogallane, [H2GaCl]n, and Adducts with Amine and
Phosphine Bases: Formation of Cationic Gallane Derivatives
;
_journal_name_full 'Inorganic Chemistry'
_journal_page_first 7143
_journal_page_last 7150
_journal_paper_doi 10.1021/ic050986j
_journal_volume 44
_journal_year 2005
_chemical_formula_moiety 'C8 H24 Ga N2, Cl'
_chemical_formula_sum 'C8 H24 Cl Ga N2'
_chemical_formula_weight 253.46
_space_group_IT_number 14
_symmetry_cell_setting monoclinic
_symmetry_space_group_name_Hall '-P 2ybc'
_symmetry_space_group_name_H-M 'P 1 21/c 1'
_atom_sites_solution_hydrogens geom/refall
_atom_sites_solution_primary Patterson
_audit_creation_date 04-08-02
_audit_creation_method CRYSTALS_ver_12.39
_cell_angle_alpha 90
_cell_angle_beta 96.351(2)
_cell_angle_gamma 90
_cell_formula_units_Z 4
_cell_length_a 8.3160(8)
_cell_length_b 10.7950(11)
_cell_length_c 15.2538(16)
_cell_measurement_reflns_used 4832
_cell_measurement_temperature 150
_cell_measurement_theta_max 27
_cell_measurement_theta_min 2
_cell_volume 1360.9(2)
_computing_cell_refinement 'SAINT (Siemens ,1995)'
_computing_data_collection 'SMART (Siemens, 1993)'
_computing_data_reduction 'SAINT (Siemens ,1995)'
_computing_molecular_graphics 'CAMERON (Watkin et al 1996)'
_computing_publication_material 'CRYSTALS (Betteridge et al 2003)'
_computing_structure_refinement 'CRYSTALS (Betteridge et al 2003)'
_computing_structure_solution 'DIRDIF-96 (Beurskens et al 1996)'
_diffrn_ambient_temperature 150
_diffrn_measured_fraction_theta_full 0.997
_diffrn_measured_fraction_theta_max 0.997
_diffrn_measurement_device_type 'Bruker SMART'
_diffrn_measurement_method '\f & \w scans'
_diffrn_radiation_monochromator graphite
_diffrn_radiation_type 'Mo K\a'
_diffrn_radiation_wavelength 0.71073
_diffrn_reflns_av_R_equivalents 0.022
_diffrn_reflns_limit_h_max 10
_diffrn_reflns_limit_h_min -8
_diffrn_reflns_limit_k_max 13
_diffrn_reflns_limit_k_min -13
_diffrn_reflns_limit_l_max 19
_diffrn_reflns_limit_l_min -17
_diffrn_reflns_number 7818
_diffrn_reflns_theta_full 26.394
_diffrn_reflns_theta_max 26.394
_diffrn_reflns_theta_min 2.316
_diffrn_standards_number 0
_exptl_absorpt_coefficient_mu 2.182
_exptl_absorpt_correction_T_max 0.68
_exptl_absorpt_correction_T_min 0.58
_exptl_absorpt_correction_type multi-scan
_exptl_absorpt_process_details 'SADABS (Siemens, 1996)'
_exptl_crystal_colour colourless
_exptl_crystal_density_diffrn 1.237
_exptl_crystal_description block
_exptl_crystal_F_000 536
_exptl_crystal_size_max 0.50
_exptl_crystal_size_mid 0.19
_exptl_crystal_size_min 0.18
_refine_diff_density_max 0.62
_refine_diff_density_min -0.27
_refine_ls_extinction_method None
_refine_ls_goodness_of_fit_ref 0.9661
_refine_ls_hydrogen_treatment mixed
_refine_ls_matrix_type full
_refine_ls_number_parameters 133
_refine_ls_number_reflns 2783
_refine_ls_number_restraints 6
_refine_ls_R_factor_all 0.0293
_refine_ls_R_factor_gt 0.0260
_refine_ls_shift/su_max 0.000810
_refine_ls_structure_factor_coef Fsqd
_refine_ls_weighting_details
;
 p=P(6)*max(Fo^2^,0) + (1-P(6))Fc^2^ 
 Method = SHELXL 97 (Sheldrick, 1997) 
 W = 1. / [Sigma^2^(F*)+(P(1)p)^2^+P(2)p+P(4)+P(5)Sin(theta) ] 
 P(i) are: 
 0.322E-01 0.120 0.00 0.00 0.00 0.333 
;
_refine_ls_weighting_scheme calc
_refine_ls_wR_factor_all 0.0637
_refine_ls_wR_factor_gt 0.0625
_refine_ls_wR_factor_ref 0.0637
_reflns_limit_h_max 10
_reflns_limit_h_min -10
_reflns_limit_k_max 13
_reflns_limit_k_min 0
_reflns_limit_l_max 19
_reflns_limit_l_min 0
_reflns_number_gt 2539
_reflns_number_total 2786
_reflns_threshold_expression I>2.00u(I)
_oxford_refine_ls_scale 0.3873(4)
_oxford_structure_analysis_title tbuga4
_cod_data_source_file ic050986jsi20050617_084441_3.cif
_cod_data_source_block tbuga4
_cod_depositor_comments
;
The following automatic conversions were performed:
'_symmetry_cell_setting' value 'Monoclinic' changed to 'monoclinic'
according to '/home/saulius/struct/CIF-dictionaries/cif_core.dic'
dictionary named 'cif_core.dic' version 2.4.1 from 2010-06-29.

Automatic conversion script
Id: cif_fix_enum 1527 2010-12-29 10:47:43Z saulius 
;
_cod_original_sg_symbol_H-M 'P 1 21/c 1 '
_cod_original_formula_sum 'C8 H24 Cl1 Ga1 N2'
_cod_database_code 4309709

loop_
_symmetry_equiv_pos_as_xyz
x,y,z
-x,-y,-z
-x,y+1/2,-z+1/2
x,-y+1/2,z+1/2

loop_
_atom_site_label
_atom_site_type_symbol
_atom_site_fract_x
_atom_site_fract_y
_atom_site_fract_z
_atom_site_U_iso_or_equiv
_atom_site_occupancy
_atom_site_adp_type
_atom_site_refinement_flags_posn
_atom_site_refinement_flags_adp
_atom_site_refinement_flags_occupancy
_atom_site_disorder_assembly
_atom_site_disorder_group
_atom_site_attached_hydrogens
Ga1 Ga 0.15853(2) 0.258277(19) 0.104526(13) 0.0247 1.0000 Uani D . . . . .
N1 N 0.15273(18) 0.18718(14) 0.22637(9) 0.0202 1.0000 Uani D . . . . .
C11 C 0.3082(2) 0.16570(17) 0.28526(12) 0.0247 1.0000 Uani . . . . . .
C21 C 0.2638(3) 0.1282(2) 0.37569(13) 0.0355 1.0000 Uani . . . . . .
C31 C 0.4038(2) 0.28596(19) 0.29031(14) 0.0332 1.0000 Uani . . . . . .
C41 C 0.4020(2) 0.06236(19) 0.24608(14) 0.0337 1.0000 Uani . . . . . .
N2 N -0.03214(18) 0.16416(14) 0.04413(10) 0.0225 1.0000 Uani D . . . . .
C12 C -0.2032(2) 0.21247(19) 0.04036(13) 0.0274 1.0000 Uani . . . . . .
C22 C -0.2358(3) 0.2454(2) 0.13381(15) 0.0373 1.0000 Uani . . . . . .
C32 C -0.3176(2) 0.1100(2) 0.00331(14) 0.0378 1.0000 Uani . . . . . .
C42 C -0.2166(3) 0.3253(2) -0.01994(14) 0.0374 1.0000 Uani . . . . . .
Cl1 Cl -0.00107(6) 0.08611(4) -0.16334(3) 0.0289 1.0000 Uani . . . . . .
H1 H 0.119(3) 0.4004(10) 0.1118(15) 0.054(7) 1.0000 Uiso D . . . . .
H2 H 0.3135(18) 0.204(2) 0.0662(13) 0.040(6) 1.0000 Uiso D . . . . .
H11 H 0.090(2) 0.2399(16) 0.2534(14) 0.033(6) 1.0000 Uiso D . . . . .
H21 H 0.097(2) 0.1165(13) 0.2185(14) 0.036(6) 1.0000 Uiso D . . . . .
H12 H -0.028(2) 0.0909(12) 0.0721(12) 0.035(6) 1.0000 Uiso D . . . . .
H22 H -0.010(3) 0.151(2) -0.0113(8) 0.033(6) 1.0000 Uiso D . . . . .
H211 H 0.3647 0.1132 0.4163 0.0419 1.0000 Uiso . . . . . .
H212 H 0.1998 0.1960 0.3999 0.0419 1.0000 Uiso . . . . . .
H213 H 0.1976 0.0506 0.3702 0.0419 1.0000 Uiso . . . . . .
H311 H 0.5077 0.2741 0.3291 0.0390 1.0000 Uiso . . . . . .
H312 H 0.3390 0.3527 0.3153 0.0390 1.0000 Uiso . . . . . .
H313 H 0.4276 0.3103 0.2298 0.0390 1.0000 Uiso . . . . . .
H411 H 0.5055 0.0473 0.2846 0.0397 1.0000 Uiso . . . . . .
H412 H 0.4267 0.0869 0.1858 0.0397 1.0000 Uiso . . . . . .
H413 H 0.3356 -0.0151 0.2421 0.0397 1.0000 Uiso . . . . . .
H221 H -0.3487 0.2777 0.1330 0.0450 1.0000 Uiso . . . . . .
H222 H -0.1574 0.3103 0.1581 0.0450 1.0000 Uiso . . . . . .
H223 H -0.2228 0.1698 0.1719 0.0450 1.0000 Uiso . . . . . .
H321 H -0.4319 0.1399 0.0002 0.0446 1.0000 Uiso . . . . . .
H322 H -0.3037 0.0357 0.0426 0.0446 1.0000 Uiso . . . . . .
H323 H -0.2921 0.0871 -0.0571 0.0446 1.0000 Uiso . . . . . .
H421 H -0.3290 0.3593 -0.0237 0.0438 1.0000 Uiso . . . . . .
H422 H -0.1380 0.3900 0.0044 0.0438 1.0000 Uiso . . . . . .
H423 H -0.1916 0.3006 -0.0802 0.0438 1.0000 Uiso . . . . . .

loop_
_atom_site_aniso_label
_atom_site_aniso_U_11
_atom_site_aniso_U_22
_atom_site_aniso_U_33
_atom_site_aniso_U_23
_atom_site_aniso_U_13
_atom_site_aniso_U_12
Ga1 0.02674(13) 0.02691(13) 0.02022(12) 0.00296(8) 0.00169(8) -0.00472(8)
N1 0.0216(7) 0.0197(7) 0.0190(7) -0.0018(6) 0.0012(6) -0.0008(6)
C11 0.0273(9) 0.0235(9) 0.0219(9) -0.0013(7) -0.0034(7) 0.0017(7)
C21 0.0440(12) 0.0369(11) 0.0241(10) 0.0050(9) -0.0032(8) 0.0044(10)
C31 0.0310(10) 0.0286(10) 0.0382(11) -0.0058(9) -0.0044(9) -0.0041(8)
C41 0.0320(10) 0.0284(10) 0.0393(11) -0.0047(9) -0.0021(9) 0.0072(8)
N2 0.0268(8) 0.0218(8) 0.0182(7) 0.0001(6) 0.0002(6) 0.0014(6)
C12 0.0246(9) 0.0293(10) 0.0274(10) -0.0039(8) -0.0009(8) 0.0028(8)
C22 0.0313(11) 0.0474(13) 0.0340(11) -0.0103(9) 0.0067(9) 0.0016(9)
C32 0.0311(11) 0.0412(12) 0.0394(12) -0.0044(10) -0.0033(9) -0.0038(9)
C42 0.0389(12) 0.0335(12) 0.0372(12) -0.0001(9) -0.0073(9) 0.0098(9)
Cl1 0.0410(3) 0.0238(2) 0.0218(2) 0.00157(17) 0.00307(18) -0.00819(19)

loop_
_atom_type_symbol
_atom_type_scat_dispersion_real
_atom_type_scat_dispersion_imag
_atom_type_scat_Cromer_Mann_a1
_atom_type_scat_Cromer_Mann_b1
_atom_type_scat_Cromer_Mann_a2
_atom_type_scat_Cromer_Mann_b2
_atom_type_scat_Cromer_Mann_a3
_atom_type_scat_Cromer_Mann_b3
_atom_type_scat_Cromer_Mann_a4
_atom_type_scat_Cromer_Mann_b4
_atom_type_scat_Cromer_Mann_c
_atom_type_scat_source
C 0.0033 0.0016 2.3100 20.8439 1.0200 10.2075 1.5886 0.5687 0.8650 51.6512 0.2156 'International Tables Vol C 4.2.6.8 and 6.1.1.4'
H 0.0000 0.0000 0.4930 10.5109 0.3229 26.1257 0.1402 3.1424 0.0408 57.7997 0.0030 'International Tables Vol C 4.2.6.8 and 6.1.1.4'
N 0.0061 0.0033 12.2126 0.0057 3.1322 9.8933 2.0125 28.9975 1.1663 0.5826 -11.5290 'International Tables Vol C 4.2.6.8 and 6.1.1.4'
Cl 0.1484 0.1585 11.4604 0.0104 7.1964 1.1662 6.2556 18.5194 1.6455 47.7784 -9.5574 'International Tables Vol C 4.2.6.8 and 6.1.1.4'
Ga 0.1630 1.6090 15.2354 3.0669 6.7006 0.2412 4.3591 10.7805 2.9623 61.4135 1.7189 'International Tables Vol C 4.2.6.8 and 6.1.1.4'

loop_
_geom_angle_atom_site_label_1
_geom_angle_site_symmetry_1
_geom_angle_atom_site_label_2
_geom_angle_site_symmetry_2
_geom_angle_atom_site_label_3
_geom_angle_site_symmetry_3
_geom_angle
_geom_angle_publ_flag
N1 . Ga1 . N2 . 97.55(6) yes
N1 . Ga1 . H1 . 106.3(8) no
N2 . Ga1 . H1 . 111.4(8) no
N1 . Ga1 . H2 . 107.7(8) no
N2 . Ga1 . H2 . 106.1(8) no
H1 . Ga1 . H2 . 124.5(12) no
Ga1 . N1 . C11 . 120.08(11) yes
Ga1 . N1 . H11 . 104.8(14) no
C11 . N1 . H11 . 108.9(15) no
Ga1 . N1 . H21 . 105.4(14) no
C11 . N1 . H21 . 110.3(14) no
H11 . N1 . H21 . 106.5(18) no
N1 . C11 . C21 . 107.64(15) yes
N1 . C11 . C31 . 107.94(15) yes
C21 . C11 . C31 . 111.07(16) yes
N1 . C11 . C41 . 108.78(14) yes
C21 . C11 . C41 . 110.34(16) yes
C31 . C11 . C41 . 110.96(16) yes
C11 . C21 . H211 . 109.448 no
C11 . C21 . H212 . 109.453 no
H211 . C21 . H212 . 109.540 no
C11 . C21 . H213 . 109.421 no
H211 . C21 . H213 . 109.468 no
H212 . C21 . H213 . 109.498 no
C11 . C31 . H311 . 109.492 no
C11 . C31 . H312 . 109.483 no
H311 . C31 . H312 . 109.483 no
C11 . C31 . H313 . 109.471 no
H311 . C31 . H313 . 109.444 no
H312 . C31 . H313 . 109.454 no
C11 . C41 . H411 . 109.474 no
C11 . C41 . H412 . 109.491 no
H411 . C41 . H412 . 109.475 no
C11 . C41 . H413 . 109.474 no
H411 . C41 . H413 . 109.444 no
H412 . C41 . H413 . 109.470 no
Ga1 . N2 . C12 . 122.20(12) yes
Ga1 . N2 . H12 . 103.7(13) no
C12 . N2 . H12 . 108.2(13) no
Ga1 . N2 . H22 . 105.8(14) no
C12 . N2 . H22 . 108.1(14) no
H12 . N2 . H22 . 108.1(20) no
N2 . C12 . C22 . 108.03(15) yes
N2 . C12 . C32 . 108.04(16) yes
C22 . C12 . C32 . 110.36(17) yes
N2 . C12 . C42 . 107.73(16) yes
C22 . C12 . C42 . 111.74(17) yes
C32 . C12 . C42 . 110.80(17) yes
C12 . C22 . H221 . 109.513 no
C12 . C22 . H222 . 109.503 no
H221 . C22 . H222 . 109.467 no
C12 . C22 . H223 . 109.491 no
H221 . C22 . H223 . 109.425 no
H222 . C22 . H223 . 109.427 no
C12 . C32 . H321 . 109.501 no
C12 . C32 . H322 . 109.469 no
H321 . C32 . H322 . 109.433 no
C12 . C32 . H323 . 109.490 no
H321 . C32 . H323 . 109.494 no
H322 . C32 . H323 . 109.439 no
C12 . C42 . H421 . 109.491 no
C12 . C42 . H422 . 109.486 no
H421 . C42 . H422 . 109.442 no
C12 . C42 . H423 . 109.491 no
H421 . C42 . H423 . 109.454 no
H422 . C42 . H423 . 109.462 no

loop_
_geom_bond_atom_site_label_1
_geom_bond_site_symmetry_1
_geom_bond_atom_site_label_2
_geom_bond_site_symmetry_2
_geom_bond_distance
_geom_bond_publ_flag
Ga1 . N1 . 2.0163(15) yes
Ga1 . N2 . 2.0180(15) yes
Ga1 . H1 . 1.575(9) no
Ga1 . H2 . 1.583(9) no
N1 . C11 . 1.508(2) yes
N1 . H11 . 0.899(9) no
N1 . H21 . 0.894(9) no
C11 . C21 . 1.522(3) yes
C11 . C31 . 1.520(3) yes
C11 . C41 . 1.521(3) yes
C21 . H211 . 1.000 no
C21 . H212 . 0.999 no
C21 . H213 . 1.000 no
C31 . H311 . 1.000 no
C31 . H312 . 1.000 no
C31 . H313 . 1.000 no
C41 . H411 . 1.000 no
C41 . H412 . 1.000 no
C41 . H413 . 1.000 no
N2 . C12 . 1.511(2) yes
N2 . H12 . 0.897(9) no
N2 . H22 . 0.896(9) no
C12 . C22 . 1.522(3) yes
C12 . C32 . 1.526(3) yes
C12 . C42 . 1.523(3) yes
C22 . H221 . 1.000 no
C22 . H222 . 1.000 no
C22 . H223 . 1.001 no
C32 . H321 . 1.000 no
C32 . H322 . 1.001 no
C32 . H323 . 1.000 no
C42 . H421 . 1.000 no
C42 . H422 . 1.000 no
C42 . H423 . 1.000 no
